data_7129915
loop_
_publ_author_name
'Kusumoto, Sotaro'
'Suzuki, Ryo'
'Tachibana, Masaru'
'Sekine, Yoshihiro'
'Kim, Yang'
'Hayami, Shinya'

_publ_section_title
;
 Recrystallization solvent-dependent elastic/plastic flexibility of an
 <i>n</i>-dodecyl-substituted tetrachlorophthalimide.
;
_journal_issue 35
_journal_name_full 'Chemical communications (Cambridge, England)'
_journal_page_first 5411
_journal_page_last 5414
_journal_paper_doi 10.1039/d2cc00663d
_journal_volume 58
_journal_year 2022
_chemical_formula_moiety 'C20 H25 Cl4 N O2'
_chemical_formula_sum 'C20 H25 Cl4 N O2'
_chemical_formula_weight 453.21
_space_group_crystal_system monoclinic
_space_group_IT_number 14
_space_group_name_Hall '-P 2ybc'
_space_group_name_H-M_alt 'P 1 21/c 1'
_atom_sites_solution_hydrogens geom
_atom_sites_solution_primary dual
_audit_creation_date 2020-02-20
_audit_creation_method
;
Olex2 1.2
(compiled 2018.05.29 svn.r3508 for OlexSys, GUI svn.r5506)
;
_audit_update_record
;
2022-01-26 deposited with the CCDC.	2022-03-29 downloaded from the CCDC.
;
_cell_angle_alpha 90
_cell_angle_beta 92.384(3)
_cell_angle_gamma 90
_cell_formula_units_Z 4
_cell_length_a 4.9756(2)
_cell_length_b 7.2308(2)
_cell_length_c 57.2041(19)
_cell_measurement_reflns_used 12730
_cell_measurement_temperature 100
_cell_measurement_theta_max 31.1590
_cell_measurement_theta_min 2.7630
_cell_volume 2056.28(12)
_computing_cell_refinement 'CrysAlisPro 1.171.40.15 (Rigaku OD, 2018)'
_computing_data_collection 'CrysAlisPro 1.171.40.15 (Rigaku OD, 2018)'
_computing_data_reduction 'CrysAlisPro 1.171.40.15 (Rigaku OD, 2018)'
_computing_molecular_graphics 'Olex2 (Dolomanov et al., 2009)'
_computing_publication_material 'Olex2 (Dolomanov et al., 2009)'
_computing_structure_refinement 'ShelXL (Sheldrick, 2015)'
_computing_structure_solution 'ShelXT (Sheldrick, 2015)'
_diffrn_ambient_temperature 100
_diffrn_detector 'CCD plate'
_diffrn_measured_fraction_theta_full 0.996
_diffrn_measured_fraction_theta_max 0.861
_diffrn_measurement_details
;
List of Runs (angles in degrees, time in seconds):

  # Type    Start    End  Width  t~exp~   \w     \q     \k     \f   Frames
#--------------------------------------------------------------------------
  1  \w    -14.00  55.00   0.50    2.50    --  -10.30  45.00 150.00  138
  2  \w    -99.00 -15.00   0.50    2.50    --  -10.30  45.00  60.00  168
  3  \w    -99.00  73.00   0.50    2.50    --  -10.30  45.00   0.00  344
;
_diffrn_measurement_device 'four-circle diffractometer'
_diffrn_measurement_device_type 'XtaLAB AFC10 (RCD3): fixed-chi single'
_diffrn_measurement_method '\w scans'
_diffrn_orient_matrix_type 'CrysAlisPro convention (1999,Acta A55,543-557)'
_diffrn_orient_matrix_UB_11 -0.0210935000
_diffrn_orient_matrix_UB_12 -0.0477099000
_diffrn_orient_matrix_UB_13 -0.0107642000
_diffrn_orient_matrix_UB_21 0.0423986000
_diffrn_orient_matrix_UB_22 -0.0836397000
_diffrn_orient_matrix_UB_23 0.0054740000
_diffrn_orient_matrix_UB_31 -0.1346118000
_diffrn_orient_matrix_UB_32 -0.0187329000
_diffrn_orient_matrix_UB_33 0.0028401000
_diffrn_radiation_monochromator mirror
_diffrn_radiation_probe x-ray
_diffrn_radiation_type MoK\a
_diffrn_radiation_wavelength 0.71073
_diffrn_reflns_av_R_equivalents 0.0389
_diffrn_reflns_av_unetI/netI 0.0360
_diffrn_reflns_Laue_measured_fraction_full 0.996
_diffrn_reflns_Laue_measured_fraction_max 0.861
_diffrn_reflns_limit_h_max 7
_diffrn_reflns_limit_h_min -6
_diffrn_reflns_limit_k_max 10
_diffrn_reflns_limit_k_min -10
_diffrn_reflns_limit_l_max 68
_diffrn_reflns_limit_l_min -81
_diffrn_reflns_number 20363
_diffrn_reflns_point_group_measured_fraction_full 0.996
_diffrn_reflns_point_group_measured_fraction_max 0.861
_diffrn_reflns_theta_full 25.242
_diffrn_reflns_theta_max 31.076
_diffrn_reflns_theta_min 2.839
_diffrn_source 'Rotating-anode X-ray tube'
_diffrn_source_type 'Rigaku (Mo) X-ray Source'
_exptl_absorpt_coefficient_mu 0.592
_exptl_absorpt_correction_T_max 1.00000
_exptl_absorpt_correction_T_min 0.61361
_exptl_absorpt_correction_type multi-scan
_exptl_absorpt_process_details
;
CrysAlisPro 1.171.40.15 (Rigaku Oxford Diffraction, 2018)
Empirical absorption correction using spherical harmonics,
 implemented in SCALE3 ABSPACK scaling algorithm.
;
_exptl_crystal_colour 'clear colourless'
_exptl_crystal_colour_lustre clear
_exptl_crystal_colour_primary colourless
_exptl_crystal_density_diffrn 1.464
_exptl_crystal_description needle
_exptl_crystal_F_000 944
_exptl_crystal_size_max 1
_exptl_crystal_size_mid 0.05
_exptl_crystal_size_min 0.05
_refine_diff_density_max 0.528
_refine_diff_density_min -0.525
_refine_diff_density_rms 0.108
_refine_ls_extinction_method none
_refine_ls_goodness_of_fit_ref 1.219
_refine_ls_hydrogen_treatment constr
_refine_ls_matrix_type full
_refine_ls_number_parameters 245
_refine_ls_number_reflns 5694
_refine_ls_number_restraints 0
_refine_ls_restrained_S_all 1.219
_refine_ls_R_factor_all 0.0715
_refine_ls_R_factor_gt 0.0629
_refine_ls_shift/su_max 0.002
_refine_ls_shift/su_mean 0.000
_refine_ls_structure_factor_coef Fsqd
_refine_ls_weighting_details 'w=1/[\s^2^(Fo^2^)+9.1796P] where P=(Fo^2^+2Fc^2^)/3'
_refine_ls_weighting_scheme calc
_refine_ls_wR_factor_gt 0.1278
_refine_ls_wR_factor_ref 0.1301
_reflns_Friedel_coverage 0.000
_reflns_number_gt 5135
_reflns_number_total 5694
_reflns_threshold_expression 'I > 2\s(I)'
_cod_data_source_file d2cc00663d4.cif
_cod_data_source_block kusumoto200219teracl-2
_cod_depositor_comments 'Adding full bibliography for 7129915--7129916.cif.'
_cod_database_code 7129915
_shelx_shelxl_version_number 2014/7
_chemical_oxdiff_formula 'C Cl O N'
_chemical_oxdiff_usercomment 100K
_shelx_space_group_comment
;
The symmetry employed for this shelxl refinement is uniquely defined
by the following loop, which should always be used as a source of
symmetry information in preference to the above space-group names.
They are only intended as comments.
;
_shelx_estimated_absorpt_t_max 0.971
_shelx_estimated_absorpt_t_min 0.589
_diffrn_oxdiff_ac4_digest_frames
;
01716b01adaa3b98c32705c494b342de54006500817
;
_reflns_odcompleteness_completeness 99.88
_reflns_odcompleteness_iscentric 1
_reflns_odcompleteness_theta 27.42
_olex2_refinement_description
;
1. Fixed Uiso
 At 1.2 times of:
  All C(H,H) groups
 At 1.5 times of:
  All C(H,H,H) groups
2.a Secondary CH2 refined with riding coordinates:
 C10(H10A,H10B), C9(H9A,H9B), C12(H12A,H12B), C16(H16A,H16B), C14(H14A,H14B),
 C11(H11A,H11B), C18(H18A,H18B), C13(H13A,H13B), C17(H17A,H17B), C15(H15A,H15B),
  C19(H19A,H19B)
2.b Idealised Me refined as rotating group:
 C20(H20A,H20B,H20C)
;
_olex2_submission_special_instructions 'No special instructions were received'
_oxdiff_exptl_absorpt_empirical_details
;
Empirical correction (ABSPACK) includes:
- Absorption correction using spherical harmonics
- Frame scaling
;
_oxdiff_exptl_absorpt_empirical_full_max 1.403
_oxdiff_exptl_absorpt_empirical_full_min 0.634

loop_
_space_group_symop_operation_xyz
'x, y, z'
'-x, y+1/2, -z+1/2'
'-x, -y, -z'
'x, -y-1/2, z-1/2'

loop_
_atom_site_label
_atom_site_type_symbol
_atom_site_fract_x
_atom_site_fract_y
_atom_site_fract_z
_atom_site_U_iso_or_equiv
_atom_site_adp_type
_atom_site_occupancy
_atom_site_site_symmetry_order
_atom_site_calc_flag
_atom_site_refinement_flags_posn
_atom_site_refinement_flags_adp
_atom_site_refinement_flags_occupancy
_atom_site_disorder_assembly
_atom_site_disorder_group
Cl1 Cl 0.83063(14) 0.71230(10) 0.53774(2) 0.01327(15) Uani 1 1 d . . . . .
Cl4 Cl -0.01456(14) 0.12831(10) 0.56852(2) 0.01298(14) Uani 1 1 d . . . . .
Cl2 Cl 0.75235(14) 0.34276(10) 0.51001(2) 0.01396(15) Uani 1 1 d . . . . .
Cl3 Cl 0.33040(15) 0.05494(10) 0.52490(2) 0.01561(15) Uani 1 1 d . . . . .
O1 O 0.5822(4) 0.8740(3) 0.58358(4) 0.0156(4) Uani 1 1 d . . . . .
O2 O -0.0797(5) 0.4702(3) 0.60181(4) 0.0188(5) Uani 1 1 d . . . . .
N1 N 0.2360(5) 0.6981(4) 0.59718(4) 0.0117(5) Uani 1 1 d . . . . .
C3 C 0.5607(6) 0.3864(4) 0.53369(5) 0.0108(5) Uani 1 1 d . . . . .
C5 C 0.2161(6) 0.2881(4) 0.56001(5) 0.0103(5) Uani 1 1 d . . . . .
C1 C 0.4460(6) 0.5810(4) 0.56534(5) 0.0099(5) Uani 1 1 d . . . . .
C6 C 0.2549(6) 0.4520(4) 0.57194(5) 0.0099(5) Uani 1 1 d . . . . .
C8 C 0.1105(6) 0.5306(4) 0.59202(5) 0.0118(5) Uani 1 1 d . . . . .
C2 C 0.5998(5) 0.5515(4) 0.54620(5) 0.0101(5) Uani 1 1 d . . . . .
C4 C 0.3720(6) 0.2555(4) 0.54045(5) 0.0114(5) Uani 1 1 d . . . . .
C7 C 0.4421(6) 0.7396(4) 0.58236(5) 0.0116(5) Uani 1 1 d . . . . .
C10 C 0.2711(6) 0.7262(4) 0.64005(5) 0.0140(6) Uani 1 1 d . . . . .
H10A H 0.2265 0.5928 0.6403 0.017 Uiso 1 1 calc R . . . .
H10B H 0.4695 0.7378 0.6408 0.017 Uiso 1 1 calc R . . . .
C9 C 0.1617(6) 0.8099(4) 0.61718(5) 0.0128(5) Uani 1 1 d . . . . .
H9A H -0.0368 0.8184 0.6175 0.015 Uiso 1 1 calc R . . . .
H9B H 0.2337 0.9366 0.6155 0.015 Uiso 1 1 calc R . . . .
C12 C 0.2800(6) 0.7384(4) 0.68414(5) 0.0148(6) Uani 1 1 d . . . . .
H12A H 0.4771 0.7575 0.6845 0.018 Uiso 1 1 calc R . . . .
H12B H 0.2466 0.6034 0.6843 0.018 Uiso 1 1 calc R . . . .
C16 C 0.3208(6) 0.7428(4) 0.77278(5) 0.0140(6) Uani 1 1 d . . . . .
H16A H 0.5169 0.7655 0.7726 0.017 Uiso 1 1 calc R . . . .
H16B H 0.2926 0.6073 0.7725 0.017 Uiso 1 1 calc R . . . .
C14 C 0.2970(6) 0.7434(4) 0.72846(5) 0.0138(6) Uani 1 1 d . . . . .
H14A H 0.4934 0.7652 0.7285 0.017 Uiso 1 1 calc R . . . .
H14B H 0.2675 0.6080 0.7285 0.017 Uiso 1 1 calc R . . . .
C11 C 0.1589(6) 0.8182(4) 0.66147(5) 0.0140(6) Uani 1 1 d . . . . .
H11A H -0.0387 0.8016 0.6611 0.017 Uiso 1 1 calc R . . . .
H11B H 0.1966 0.9525 0.6610 0.017 Uiso 1 1 calc R . . . .
C18 C 0.3511(6) 0.7333(4) 0.81709(5) 0.0145(6) Uani 1 1 d . . . . .
H18A H 0.5469 0.7571 0.8168 0.017 Uiso 1 1 calc R . . . .
H18B H 0.3244 0.5977 0.8163 0.017 Uiso 1 1 calc R . . . .
C13 C 0.1682(6) 0.8233(4) 0.70609(5) 0.0136(6) Uani 1 1 d . . . . .
H13A H 0.1987 0.9586 0.7059 0.016 Uiso 1 1 calc R . . . .
H13B H -0.0283 0.8019 0.7060 0.016 Uiso 1 1 calc R . . . .
C17 C 0.2157(6) 0.8202(4) 0.79548(5) 0.0136(6) Uani 1 1 d . . . . .
H17A H 0.2458 0.9555 0.7959 0.016 Uiso 1 1 calc R . . . .
H17B H 0.0194 0.7983 0.7957 0.016 Uiso 1 1 calc R . . . .
C15 C 0.1883(6) 0.8253(4) 0.75076(5) 0.0141(6) Uani 1 1 d . . . . .
H15A H 0.2180 0.9607 0.7508 0.017 Uiso 1 1 calc R . . . .
H15B H -0.0081 0.8033 0.7509 0.017 Uiso 1 1 calc R . . . .
C19 C 0.2494(7) 0.8031(5) 0.84021(5) 0.0172(6) Uani 1 1 d . . . . .
H19A H 0.0536 0.7799 0.8406 0.021 Uiso 1 1 calc R . . . .
H19B H 0.2784 0.9384 0.8413 0.021 Uiso 1 1 calc R . . . .
C20 C 0.3907(7) 0.7098(5) 0.86123(6) 0.0228(7) Uani 1 1 d . . . . .
H20A H 0.3646 0.5757 0.8602 0.034 Uiso 1 1 calc GR . . . .
H20B H 0.3150 0.7558 0.8757 0.034 Uiso 1 1 calc GR . . . .
H20C H 0.5835 0.7379 0.8614 0.034 Uiso 1 1 calc GR . . . .

loop_
_atom_site_aniso_label
_atom_site_aniso_U_11
_atom_site_aniso_U_22
_atom_site_aniso_U_33
_atom_site_aniso_U_23
_atom_site_aniso_U_13
_atom_site_aniso_U_12
Cl1 0.0130(3) 0.0143(3) 0.0128(3) 0.0011(3) 0.0042(2) -0.0031(3)
Cl4 0.0140(3) 0.0118(3) 0.0132(3) 0.0008(3) 0.0014(2) -0.0044(3)
Cl2 0.0146(3) 0.0167(3) 0.0108(3) -0.0017(3) 0.0041(2) 0.0008(3)
Cl3 0.0197(3) 0.0125(3) 0.0148(3) -0.0045(3) 0.0022(3) -0.0010(3)
O1 0.0179(10) 0.0166(10) 0.0124(10) -0.0034(8) 0.0031(8) -0.0063(9)
O2 0.0191(11) 0.0219(12) 0.0159(11) -0.0024(9) 0.0071(9) -0.0085(9)
N1 0.0146(11) 0.0147(11) 0.0059(11) -0.0026(9) 0.0023(9) -0.0031(10)
C3 0.0114(12) 0.0145(13) 0.0067(12) -0.0005(10) 0.0010(10) 0.0008(11)
C5 0.0104(12) 0.0117(12) 0.0088(13) 0.0013(10) 0.0012(10) -0.0027(10)
C1 0.0110(12) 0.0121(12) 0.0065(12) -0.0006(10) 0.0002(10) -0.0020(10)
C6 0.0101(12) 0.0152(13) 0.0046(12) 0.0007(10) 0.0011(9) -0.0009(10)
C8 0.0149(13) 0.0149(13) 0.0055(12) -0.0006(10) -0.0013(10) -0.0019(11)
C2 0.0090(12) 0.0127(12) 0.0086(12) 0.0020(10) 0.0000(10) -0.0021(10)
C4 0.0126(12) 0.0099(12) 0.0116(14) -0.0023(10) -0.0005(10) 0.0003(10)
C7 0.0121(12) 0.0142(13) 0.0086(13) 0.0010(10) -0.0001(10) -0.0003(11)
C10 0.0164(13) 0.0161(13) 0.0095(13) -0.0014(11) 0.0014(11) 0.0001(11)
C9 0.0176(14) 0.0142(13) 0.0067(13) -0.0028(10) 0.0015(10) -0.0003(11)
C12 0.0170(14) 0.0165(14) 0.0110(14) -0.0018(11) 0.0008(11) -0.0003(12)
C16 0.0174(14) 0.0167(14) 0.0081(13) 0.0004(11) 0.0031(11) 0.0016(11)
C14 0.0178(13) 0.0163(13) 0.0076(13) -0.0006(11) 0.0017(11) 0.0014(11)
C11 0.0160(13) 0.0164(14) 0.0096(13) -0.0012(11) 0.0019(11) -0.0001(11)
C18 0.0181(14) 0.0174(14) 0.0082(13) -0.0010(11) 0.0022(11) 0.0017(12)
C13 0.0166(13) 0.0159(13) 0.0083(13) 0.0002(11) 0.0014(10) 0.0006(11)
C17 0.0155(13) 0.0156(13) 0.0098(13) -0.0005(11) 0.0020(10) 0.0015(11)
C15 0.0169(14) 0.0151(13) 0.0103(13) 0.0007(11) 0.0017(11) 0.0011(11)
C19 0.0220(15) 0.0186(14) 0.0114(14) -0.0005(12) 0.0032(12) 0.0045(12)
C20 0.0322(18) 0.0262(17) 0.0106(15) -0.0003(13) 0.0059(13) 0.0100(15)

loop_
_atom_type_symbol
_atom_type_description
_atom_type_scat_dispersion_real
_atom_type_scat_dispersion_imag
_atom_type_scat_source
C C 0.0033 0.0016 'International Tables Vol C Tables 4.2.6.8 and 6.1.1.4'
H H 0.0000 0.0000 'International Tables Vol C Tables 4.2.6.8 and 6.1.1.4'
Cl Cl 0.1484 0.1585 'International Tables Vol C Tables 4.2.6.8 and 6.1.1.4'
N N 0.0061 0.0033 'International Tables Vol C Tables 4.2.6.8 and 6.1.1.4'
O O 0.0106 0.0060 'International Tables Vol C Tables 4.2.6.8 and 6.1.1.4'

loop_
_geom_angle_atom_site_label_1
_geom_angle_atom_site_label_2
_geom_angle_atom_site_label_3
_geom_angle
_geom_angle_site_symmetry_1
_geom_angle_site_symmetry_3
_geom_angle_publ_flag
C8 N1 C7 113.3(2) . . ?
C8 N1 C9 121.5(2) . . ?
C7 N1 C9 125.1(3) . . ?
C2 C3 Cl2 119.3(2) . . ?
C4 C3 Cl2 119.7(2) . . ?
C4 C3 C2 121.0(3) . . ?
C6 C5 Cl4 121.4(2) . . ?
C6 C5 C4 117.9(3) . . ?
C4 C5 Cl4 120.7(2) . . ?
C6 C1 C7 107.9(2) . . ?
C2 C1 C6 121.2(3) . . ?
C2 C1 C7 130.9(3) . . ?
C5 C6 C1 121.6(3) . . ?
C5 C6 C8 130.3(3) . . ?
C1 C6 C8 108.0(3) . . ?
O2 C8 N1 125.0(3) . . ?
O2 C8 C6 129.3(3) . . ?
N1 C8 C6 105.6(2) . . ?
C3 C2 Cl1 120.9(2) . . ?
C1 C2 Cl1 121.2(2) . . ?
C1 C2 C3 117.9(3) . . ?
C3 C4 Cl3 119.9(2) . . ?
C3 C4 C5 120.3(3) . . ?
C5 C4 Cl3 119.8(2) . . ?
O1 C7 N1 125.6(3) . . ?
O1 C7 C1 129.3(3) . . ?
N1 C7 C1 105.0(2) . . ?
C11 C10 C9 112.9(2) . . ?
N1 C9 C10 111.1(2) . . ?
C11 C12 C13 113.9(3) . . ?
C15 C16 C17 114.2(2) . . ?
C13 C14 C15 113.9(2) . . ?
C10 C11 C12 112.1(3) . . ?
C17 C18 C19 114.7(3) . . ?
C14 C13 C12 112.6(2) . . ?
C18 C17 C16 112.6(2) . . ?
C16 C15 C14 112.6(2) . . ?
C18 C19 C20 112.3(3) . . ?

loop_
_geom_bond_atom_site_label_1
_geom_bond_atom_site_label_2
_geom_bond_distance
_geom_bond_site_symmetry_2
_geom_bond_publ_flag
Cl1 C2 1.718(3) . ?
Cl4 C5 1.713(3) . ?
Cl2 C3 1.718(3) . ?
Cl3 C4 1.710(3) . ?
O1 C7 1.196(4) . ?
O2 C8 1.202(4) . ?
N1 C8 1.389(4) . ?
N1 C7 1.391(4) . ?
N1 C9 1.460(4) . ?
C3 C2 1.401(4) . ?
C3 C4 1.399(4) . ?
C5 C6 1.377(4) . ?
C5 C4 1.408(4) . ?
C1 C6 1.395(4) . ?
C1 C2 1.379(4) . ?
C1 C7 1.505(4) . ?
C6 C8 1.492(4) . ?
C10 C9 1.522(4) . ?
C10 C11 1.521(4) . ?
C12 C11 1.521(4) . ?
C12 C13 1.523(4) . ?
C16 C17 1.526(4) . ?
C16 C15 1.519(4) . ?
C14 C13 1.521(4) . ?
C14 C15 1.526(4) . ?
C18 C17 1.520(4) . ?
C18 C19 1.521(4) . ?
C19 C20 1.525(4) . ?
